data_4114967
loop_
_publ_author_name
'Claudio Palomo'
'Mikel Oiarbide'
'Aitor Landa'
'M. Concepci\'on Gonz\'alez-Rego'
'Jes\'us M. Garc\'ia'
'Alberto Gonz\'alez'
'Jos\'e M. Odriozola'
'Manuel Mart\'in-Pastor'
'Anthony Linden'

_publ_contact_author_address
; Departamento de Qu\'imica Org\'anica I
  Facultad de Qu\'imica
  Universidad del Pa\'is Vasco
  Apdo 1072
  E-20080 San Sebasti\'an
  Spain
;
_publ_contact_author_email alinden@oci.unizh.ch
_publ_contact_author_fax '41 1 635 6812'
_publ_contact_author_name 'Claudio Palomo'
_publ_contact_author_phone '41 1 635 4228'
_publ_section_title
;
 Design and Synthesis of a Novel Class of Sugar-Peptide Hybrids: C-Linked
 Glyco \b-Amino Acids through a Stereoselective "Acetate" Mannich Reaction
 as the Key Strategic Element
;
_journal_name_full 'Journal of the American Chemical Society'
_journal_page_first 8637
_journal_page_last 8643
_journal_paper_doi 10.1021/ja026250s
_journal_volume 124
_journal_year 2002
_chemical_formula_moiety 'C35 H61 N O9 Si '
_chemical_formula_sum 'C35 H61 N O9 Si'
_chemical_formula_weight 667.94
_chemical_melting_point 375(1)
_chemical_name_common ' ?'
_chemical_name_systematic
; (1R)-2-endo-[(3S)-3-tert-butoxycarbonylamino-5-
(2:3,4:6-di-O-isopropyliden-\a-D-glucopyranosylpentanoyl]-2-
exo-trimethylsilyloxy-1,7,7-trimethylbicyclo[2.2.1]heptane
;
_space_group_IT_number 4
_symmetry_cell_setting monoclinic
_symmetry_Int_Tables_number 4
_symmetry_space_group_name_Hall 'P 2yb'
_symmetry_space_group_name_H-M 'P 1 21 1'
_atom_sites_solution_hydrogens geom
_atom_sites_solution_primary direct
_audit_creation_date 2002-02-28
_cell_angle_alpha 90.0
_cell_angle_beta 95.2206(3)
_cell_angle_gamma 90.0
_cell_formula_units_Z 4
_cell_length_a 10.3795(1)
_cell_length_b 12.4469(1)
_cell_length_c 29.6317(2)
_cell_measurement_reflns_used 9129
_cell_measurement_temperature 160(1)
_cell_measurement_theta_max 27.5
_cell_measurement_theta_min 2.0
_cell_volume 3812.32(5)
_computing_cell_refinement 'DENZO-SMN (Otwinowski & Minor, 1997)'
_computing_data_collection 'COLLECT (Nonius, 2000)'
_computing_data_reduction 'DENZO-SMN and SCALEPACK (Otwinowski & Minor, 1997)'
_computing_molecular_graphics 'ORTEPII (Johnson, 1976)'
_computing_publication_material 'TEXCIF (Linden, 1999)'
_computing_structure_refinement 'teXsan (Molecular Structure Corporation, 1999)'
_computing_structure_solution 'SIR92 direct methods (Altomare et al., 1994)'
_diffrn_ambient_temperature 160(1)
_diffrn_detector '65 mm CCD camera on \k goniostat'
_diffrn_detector_area_resol_mean 9
_diffrn_measured_fraction_theta_full 1.909
_diffrn_measured_fraction_theta_max 1.909
_diffrn_measurement_device_type 'Nonius KappaCCD diffractometer'
_diffrn_measurement_method '\w scans with \k offsets'
_diffrn_radiation_monochromator 'horizontally mounted graphite crystal'
_diffrn_radiation_source 'fine-focus sealed tube'
_diffrn_radiation_type 'Mo K\a'
_diffrn_radiation_wavelength 0.71073
_diffrn_reflns_av_R_equivalents 0.073
_diffrn_reflns_limit_h_max 13
_diffrn_reflns_limit_h_min -13
_diffrn_reflns_limit_k_max 16
_diffrn_reflns_limit_k_min -16
_diffrn_reflns_limit_l_max 38
_diffrn_reflns_limit_l_min -38
_diffrn_reflns_number 98102
_diffrn_reflns_theta_full 27.5
_diffrn_reflns_theta_max 27.5
_diffrn_reflns_theta_min 2.5
_diffrn_standards_decay_% 0
_diffrn_standards_number 0
_exptl_absorpt_coefficient_mu 0.111
_exptl_absorpt_correction_type none
_exptl_crystal_colour colourless
_exptl_crystal_density_diffrn 1.164
_exptl_crystal_description prism
_exptl_crystal_F_000 1456
_exptl_crystal_size_max 0.30
_exptl_crystal_size_mid 0.22
_exptl_crystal_size_min 0.18
_refine_diff_density_max 0.22
_refine_diff_density_min -0.21
_refine_ls_abs_structure_details ' Flack (1983)'
_refine_ls_abs_structure_Flack -0.03(6)
_refine_ls_extinction_coef 0.00000052(6)
_refine_ls_extinction_method 'Zachariasen (1967)'
_refine_ls_goodness_of_fit_all 1.2990
_refine_ls_goodness_of_fit_ref 1.4600
_refine_ls_hydrogen_treatment mixed
_refine_ls_matrix_type full
_refine_ls_number_constraints 0
_refine_ls_number_parameters 837
_refine_ls_number_reflns 10821
_refine_ls_number_restraints 0
_refine_ls_R_factor_all 0.0936
_refine_ls_R_factor_gt 0.0419
_refine_ls_shift/su_max 0.0006
_refine_ls_shift/su_mean 0.0000
_refine_ls_structure_factor_coef F
_refine_ls_weighting_details '1/[^2^(F~o~) + (0.005F~o~)^2^]'
_refine_ls_weighting_scheme calc
_refine_ls_wR_factor_all 0.0367
_refine_ls_wR_factor_gt 0.0320
_refine_ls_wR_factor_ref 0.0320
_reflns_number_gt 10821
_reflns_number_total 17437
_reflns_threshold_expression 'I > 2\s(I)'
_cod_data_source_file ja026250s_s2.cif
_cod_data_source_block 35_(L0208)
_cod_original_formula_sum 'C35 H61 N O9 Si '
_cod_database_code 4114967

loop_
_symmetry_equiv_pos_as_xyz
'+x,  +y,  +z'
'-x, 1/2+y,  -z'

loop_
_atom_site_label
_atom_site_fract_x
_atom_site_fract_y
_atom_site_fract_z
_atom_site_U_iso_or_equiv
_atom_site_adp_type
_atom_site_occupancy
_atom_site_calc_flag
_atom_site_calc_attached_atom
_atom_site_type_symbol
Si1 0.28379(7) 0.73219 0.16677(2) 0.0358(3) Uani 1 d ? Si
O2 -0.3518(1) 0.7165(1) -0.10379(5) 0.0371(6) Uani 1 d ? O
O3 -0.2643(1) 0.7293(2) -0.17323(5) 0.0371(6) Uani 1 d ? O
O4 0.0290(1) 0.7251(1) -0.17721(5) 0.0294(6) Uani 1 d ? O
O5 -0.0194(1) 0.7798(1) -0.05777(5) 0.0316(6) Uani 1 d ? O
O6 0.2310(1) 0.7476(1) -0.13528(5) 0.0358(6) Uani 1 d ? O
O17 0.3023(2) 0.6241(2) 0.01307(6) 0.0440(7) Uani 1 d ? O
O18 0.3010(1) 0.4416(1) 0.00345(5) 0.0351(6) Uani 1 d ? O
O24 0.0239(2) 0.8290(1) 0.05639(5) 0.0418(7) Uani 1 d ? O
O25 0.1235(1) 0.7244(1) 0.16251(4) 0.0292(6) Uani 1 d ? O
N16 0.1173(2) 0.5279(2) 0.01186(7) 0.0304(8) Uani 1 d ? n
C1 -0.1461(2) 0.7328(2) -0.05290(7) 0.0308(9) Uani 1 d ? C
C2 -0.2235(2) 0.7576(2) -0.09770(8) 0.0312(9) Uani 1 d ? C
C3 -0.1643(2) 0.7113(2) -0.13786(7) 0.0269(9) Uani 1 d ? C
C4 -0.0380(2) 0.7654(2) -0.14074(8) 0.0288(9) Uani 1 d ? C
C5 0.0406(2) 0.7396(2) -0.09591(7) 0.0280(9) Uani 1 d ? C
C6 0.1738(2) 0.7870(2) -0.09605(8) 0.040(1) Uani 1 d ? C
C7 -0.3847(2) 0.7168(2) -0.15240(8) 0.0324(9) Uani 1 d ? C
C8 -0.4466(2) 0.6103(2) -0.16502(8) 0.043(1) Uani 1 d ? C
C9 -0.4670(2) 0.8130(2) -0.16571(8) 0.043(1) Uani 1 d ? C
C10 0.1574(2) 0.7679(2) -0.17745(8) 0.032(1) Uani 1 d ? C
C11 0.1529(3) 0.8867(2) -0.18873(9) 0.052(1) Uani 1 d ? C
C12 0.2206(2) 0.7045(2) -0.21271(8) 0.043(1) Uani 1 d ? C
C13 -0.1447(2) 0.6157(2) -0.03852(8) 0.0314(9) Uani 1 d ? C
C14 -0.1022(2) 0.5995(2) 0.01163(8) 0.0327(9) Uani 1 d ? C
C15 0.0414(2) 0.6204(2) 0.02469(7) 0.0274(9) Uani 1 d ? C
C17 0.2462(3) 0.5389(2) 0.00968(8) 0.030(1) Uani 1 d ? C
C19 0.4424(2) 0.4334(2) 0.00166(9) 0.037(1) Uani 1 d ? C
C20 0.4834(2) 0.4926(2) -0.03910(9) 0.047(1) Uani 1 d ? C
C21 0.4615(2) 0.3134(2) -0.00370(9) 0.049(1) Uani 1 d ? C
C22 0.5126(3) 0.4725(3) 0.0459(1) 0.064(1) Uani 1 d ? C
C23 0.0691(2) 0.6459(2) 0.07512(7) 0.0328(9) Uani 1 d ? C
C24 0.0396(2) 0.7619(2) 0.08615(8) 0.0304(9) Uani 1 d ? C
C25 0.0329(2) 0.7914(2) 0.13635(8) 0.0293(9) Uani 1 d ? C
C26 -0.1084(2) 0.7752(2) 0.15130(8) 0.0281(9) Uani 1 d ? C
C27 -0.2035(2) 0.8279(2) 0.11442(8) 0.038(1) Uani 1 d ? C
C28 -0.1746(2) 0.9493(2) 0.12001(8) 0.041(1) Uani 1 d ? C
C29 -0.0735(2) 0.9527(2) 0.16120(8) 0.033(1) Uani 1 d ? C
C30 0.0539(2) 0.9124(2) 0.14535(7) 0.0315(9) Uani 1 d ? C
C31 -0.1434(2) 0.6596(2) 0.16151(8) 0.039(1) Uani 1 d ? C
C32 -0.1154(2) 0.8585(2) 0.19024(8) 0.0295(9) Uani 1 d ? C
C33 -0.0254(2) 0.8364(2) 0.23321(8) 0.037(1) Uani 1 d ? C
C34 -0.2507(2) 0.8736(2) 0.20655(9) 0.046(1) Uani 1 d ? C
C35 0.3456(2) 0.8022(2) 0.21962(8) 0.047(1) Uani 1 d ? C
C36 0.3403(2) 0.5912(2) 0.16871(8) 0.051(1) Uani 1 d ? C
C37 0.3462(2) 0.8031(2) 0.11817(8) 0.047(1) Uani 1 d ? C
Si2 0.13594(7) 0.61067(8) 0.33872(2) 0.0370(3) Uani 1 d ? Si
O42 -0.1796(1) 0.6210(2) 0.65633(5) 0.0345(6) Uani 1 d ? O
O43 0.0029(1) 0.6221(1) 0.70783(5) 0.0342(6) Uani 1 d ? O
O44 0.2734(1) 0.6343(1) 0.67266(5) 0.0347(6) Uani 1 d ? O
O45 0.0540(2) 0.5355(1) 0.57729(5) 0.0364(6) Uani 1 d ? O
O46 0.3932(2) 0.5924(2) 0.61106(6) 0.0469(7) Uani 1 d ? O
O57 0.2851(2) 0.6679(2) 0.48365(6) 0.0455(7) Uani 1 d ? O
O58 0.3108(2) 0.8451(1) 0.50202(5) 0.0403(7) Uani 1 d ? O
O64 -0.0566(2) 0.4931(2) 0.44730(5) 0.0425(7) Uani 1 d ? O
O65 -0.0171(1) 0.6307(1) 0.34830(5) 0.0306(6) Uani 1 d ? O
N56 0.1188(2) 0.7669(2) 0.50559(7) 0.0360(9) Uani 1 d ? n
C41 -0.0692(2) 0.5841(2) 0.58561(8) 0.035(1) Uani 1 d ? C
C42 -0.0719(2) 0.5743(2) 0.63706(8) 0.0309(9) Uani 1 d ? C
C43 0.0402(2) 0.6306(2) 0.66290(7) 0.0288(9) Uani 1 d ? C
C44 0.1635(2) 0.5786(2) 0.65231(8) 0.032(1) Uani 1 d ? C
C45 0.1634(2) 0.5862(2) 0.60118(8) 0.033(1) Uani 1 d ? C
C46 0.2862(3) 0.5365(2) 0.58776(8) 0.045(1) Uani 1 d ? C
C47 -0.1352(2) 0.6419(2) 0.70345(8) 0.032(1) Uani 1 d ? C
C48 -0.1966(2) 0.5645(2) 0.73405(8) 0.037(1) Uani 1 d ? C
C49 -0.1605(2) 0.7588(2) 0.71356(8) 0.039(1) Uani 1 d ? C
C50 0.3940(2) 0.5948(2) 0.65902(9) 0.039(1) Uani 1 d ? C
C51 0.4280(2) 0.4869(2) 0.68008(9) 0.049(1) Uani 1 d ? C
C52 0.4928(2) 0.6789(2) 0.67379(9) 0.050(1) Uani 1 d ? C
C53 -0.0896(2) 0.6966(2) 0.56671(8) 0.035(1) Uani 1 d ? C
C54 -0.1014(2) 0.7037(2) 0.51485(8) 0.039(1) Uani 1 d ? C
C55 0.0240(2) 0.6834(2) 0.49244(8) 0.033(1) Uani 1 d ? C
C57 0.2426(3) 0.7528(2) 0.49591(8) 0.037(1) Uani 1 d ? C
C59 0.4504(3) 0.8466(2) 0.49526(9) 0.048(1) Uani 1 d ? C
C60 0.4686(3) 0.8188(3) 0.4462(1) 0.078(1) Uani 1 d ? C
C61 0.4866(3) 0.9621(3) 0.5047(1) 0.068(1) Uani 1 d ? C
C62 0.5229(3) 0.7720(3) 0.5286(1) 0.070(1) Uani 1 d ? C
C63 -0.0017(2) 0.6780(2) 0.44106(8) 0.038(1) Uani 1 d ? C
C64 -0.0544(2) 0.5716(2) 0.42288(8) 0.032(1) Uani 1 d ? C
C65 -0.1032(2) 0.5667(2) 0.37210(8) 0.0280(9) Uani 1 d ? C
C66 -0.2448(2) 0.6092(2) 0.36314(8) 0.0319(9) Uani 1 d ? C
C67 -0.3235(2) 0.5551(2) 0.39819(8) 0.040(1) Uani 1 d ? C
C68 -0.3313(2) 0.4368(2) 0.38349(8) 0.044(1) Uani 1 d ? C
C69 -0.2620(2) 0.4372(2) 0.33978(8) 0.037(1) Uani 1 d ? C
C70 -0.2596(2) 0.7293(2) 0.36091(9) 0.048(1) Uani 1 d ? C
C71 -0.2973(2) 0.5471(2) 0.31913(8) 0.034(1) Uani 1 d ? C
C72 -0.2329(2) 0.5758(2) 0.27659(8) 0.046(1) Uani 1 d ? C
C73 -0.4423(3) 0.5608(2) 0.30653(9) 0.054(1) Uani 1 d ? C
C74 -0.1163(2) 0.4497(2) 0.35458(8) 0.0333(9) Uani 1 d ? C
C75 0.2124(2) 0.7456(2) 0.34409(8) 0.051(1) Uani 1 d ? C
C76 0.2187(2) 0.5142(2) 0.37939(8) 0.050(1) Uani 1 d ? C
C77 0.1460(2) 0.5617(2) 0.27978(8) 0.044(1) Uani 1 d ? C
H1 -0.184 0.773 -0.030 0.037 Uiso 1 calc C1 H
H2 -0.228 0.833 -0.101 0.037 Uiso 1 calc C2 H
H3 -0.151 0.636 -0.134 0.032 Uiso 1 calc C3 H
H4 -0.050 0.841 -0.144 0.035 Uiso 1 calc C4 H
H5 0.048 0.664 -0.093 0.034 Uiso 1 calc C5 H
H15 0.066 0.681 0.008 0.033 Uiso 1 calc C15 H
H16 0.080(2) 0.468(2) 0.0096(7) 0.035(8) Uiso 1 d ? H
H29 -0.067 1.020 0.176 0.040 Uiso 1 calc C29 H
H61 0.168 0.863 -0.097 0.048 Uiso 1 calc C6 H
H62 0.225 0.766 -0.069 0.048 Uiso 1 calc C6 H
H81 -0.478 0.611 -0.196 0.051 Uiso 1 calc C8 H
H82 -0.517 0.598 -0.147 0.051 Uiso 1 calc C8 H
H83 -0.385 0.555 -0.160 0.051 Uiso 1 calc C8 H
H91 -0.482 0.816 -0.198 0.051 Uiso 1 calc C9 H
H92 -0.423 0.876 -0.155 0.051 Uiso 1 calc C9 H
H93 -0.547 0.807 -0.153 0.051 Uiso 1 calc C9 H
H111 0.093 0.899 -0.215 0.063 Uiso 1 calc C11 H
H112 0.237 0.910 -0.195 0.063 Uiso 1 calc C11 H
H113 0.126 0.926 -0.164 0.063 Uiso 1 calc C11 H
H121 0.308 0.727 -0.213 0.052 Uiso 1 calc C12 H
H122 0.218 0.630 -0.206 0.052 Uiso 1 calc C12 H
H123 0.176 0.717 -0.242 0.052 Uiso 1 calc C12 H
H131 -0.087 0.578 -0.056 0.038 Uiso 1 calc C13 H
H132 -0.229 0.587 -0.045 0.038 Uiso 1 calc C13 H
H141 -0.121 0.527 0.019 0.039 Uiso 1 calc C14 H
H142 -0.151 0.647 0.029 0.039 Uiso 1 calc C14 H
H201 0.465 0.567 -0.036 0.057 Uiso 1 calc C20 H
H202 0.573 0.483 -0.041 0.057 Uiso 1 calc C20 H
H203 0.437 0.465 -0.066 0.057 Uiso 1 calc C20 H
H211 0.551 0.298 -0.005 0.059 Uiso 1 calc C21 H
H212 0.430 0.277 0.021 0.059 Uiso 1 calc C21 H
H213 0.415 0.290 -0.031 0.059 Uiso 1 calc C21 H
H221 0.597 0.443 0.049 0.077 Uiso 1 calc C22 H
H222 0.517 0.549 0.046 0.077 Uiso 1 calc C22 H
H223 0.467 0.450 0.071 0.077 Uiso 1 calc C22 H
H231 0.158 0.632 0.084 0.039 Uiso 1 calc C23 H
H232 0.017 0.600 0.092 0.039 Uiso 1 calc C23 H
H271 -0.291 0.813 0.120 0.046 Uiso 1 calc C27 H
H272 -0.187 0.804 0.085 0.046 Uiso 1 calc C27 H
H281 -0.250 0.988 0.126 0.049 Uiso 1 calc C28 H
H282 -0.140 0.978 0.094 0.049 Uiso 1 calc C28 H
H301 0.072 0.948 0.118 0.038 Uiso 1 calc C30 H
H302 0.123 0.924 0.168 0.038 Uiso 1 calc C30 H
H311 -0.158 0.621 0.134 0.047 Uiso 1 calc C31 H
H312 -0.074 0.627 0.180 0.047 Uiso 1 calc C31 H
H313 -0.219 0.659 0.177 0.047 Uiso 1 calc C31 H
H331 0.060 0.826 0.225 0.044 Uiso 1 calc C33 H
H332 -0.027 0.896 0.253 0.044 Uiso 1 calc C33 H
H333 -0.054 0.774 0.248 0.044 Uiso 1 calc C33 H
H341 -0.310 0.895 0.182 0.055 Uiso 1 calc C34 H
H342 -0.247 0.927 0.229 0.055 Uiso 1 calc C34 H
H343 -0.279 0.808 0.218 0.055 Uiso 1 calc C34 H
H351 0.437 0.805 0.221 0.056 Uiso 1 calc C35 H
H352 0.319 0.764 0.245 0.056 Uiso 1 calc C35 H
H353 0.312 0.873 0.219 0.056 Uiso 1 calc C35 H
H361 0.291 0.551 0.188 0.061 Uiso 1 calc C36 H
H362 0.330 0.561 0.139 0.061 Uiso 1 calc C36 H
H363 0.429 0.589 0.180 0.061 Uiso 1 calc C36 H
H371 0.437 0.814 0.124 0.056 Uiso 1 calc C37 H
H372 0.304 0.871 0.114 0.056 Uiso 1 calc C37 H
H373 0.330 0.761 0.092 0.056 Uiso 1 calc C37 H
H41 -0.136 0.540 0.572 0.042 Uiso 1 calc C41 H
H42 -0.068 0.500 0.645 0.037 Uiso 1 calc C42 H
H43 0.041 0.704 0.654 0.035 Uiso 1 calc C43 H
H44 0.165 0.506 0.662 0.038 Uiso 1 calc C44 H
H45 0.163 0.660 0.593 0.040 Uiso 1 calc C45 H
H55 0.059 0.616 0.503 0.040 Uiso 1 calc C55 H
H56 0.095(2) 0.828(2) 0.5115(7) 0.014(7) Uiso 1 d ? H
H69 -0.283 0.378 0.320 0.044 Uiso 1 calc C69 H
H461 0.289 0.463 0.596 0.054 Uiso 1 calc C46 H
H462 0.290 0.543 0.556 0.054 Uiso 1 calc C46 H
H481 -0.287 0.578 0.733 0.044 Uiso 1 calc C48 H
H482 -0.182 0.493 0.724 0.044 Uiso 1 calc C48 H
H483 -0.159 0.573 0.764 0.044 Uiso 1 calc C48 H
H491 -0.117 0.803 0.694 0.047 Uiso 1 calc C49 H
H492 -0.251 0.772 0.709 0.047 Uiso 1 calc C49 H
H493 -0.129 0.774 0.744 0.047 Uiso 1 calc C49 H
H511 0.434 0.493 0.712 0.059 Uiso 1 calc C51 H
H512 0.363 0.436 0.670 0.059 Uiso 1 calc C51 H
H513 0.509 0.464 0.671 0.059 Uiso 1 calc C51 H
H521 0.464 0.747 0.662 0.060 Uiso 1 calc C52 H
H522 0.504 0.681 0.706 0.060 Uiso 1 calc C52 H
H523 0.573 0.662 0.662 0.060 Uiso 1 calc C52 H
H531 -0.018 0.740 0.578 0.041 Uiso 1 calc C53 H
H532 -0.167 0.724 0.577 0.041 Uiso 1 calc C53 H
H541 -0.131 0.774 0.507 0.047 Uiso 1 calc C54 H
H542 -0.163 0.652 0.503 0.047 Uiso 1 calc C54 H
H601 0.457 0.744 0.442 0.094 Uiso 1 calc C60 H
H602 0.553 0.839 0.440 0.094 Uiso 1 calc C60 H
H603 0.407 0.857 0.427 0.094 Uiso 1 calc C60 H
H611 0.473 0.979 0.535 0.081 Uiso 1 calc C61 H
H612 0.434 1.007 0.485 0.081 Uiso 1 calc C61 H
H613 0.575 0.973 0.500 0.081 Uiso 1 calc C61 H
H621 0.613 0.780 0.527 0.084 Uiso 1 calc C62 H
H622 0.503 0.789 0.558 0.084 Uiso 1 calc C62 H
H623 0.499 0.700 0.522 0.084 Uiso 1 calc C62 H
H631 0.077 0.692 0.428 0.046 Uiso 1 calc C63 H
H632 -0.063 0.732 0.432 0.046 Uiso 1 calc C63 H
H671 -0.408 0.586 0.398 0.048 Uiso 1 calc C67 H
H672 -0.281 0.562 0.428 0.048 Uiso 1 calc C67 H
H681 -0.419 0.414 0.378 0.052 Uiso 1 calc C68 H
H682 -0.288 0.392 0.406 0.052 Uiso 1 calc C68 H
H701 -0.242 0.759 0.390 0.058 Uiso 1 calc C70 H
H702 -0.200 0.758 0.341 0.058 Uiso 1 calc C70 H
H703 -0.345 0.747 0.349 0.058 Uiso 1 calc C70 H
H721 -0.280 0.545 0.251 0.055 Uiso 1 calc C72 H
H722 -0.147 0.549 0.279 0.055 Uiso 1 calc C72 H
H723 -0.231 0.652 0.273 0.055 Uiso 1 calc C72 H
H731 -0.488 0.545 0.332 0.064 Uiso 1 calc C73 H
H732 -0.470 0.513 0.283 0.064 Uiso 1 calc C73 H
H733 -0.460 0.633 0.297 0.064 Uiso 1 calc C73 H
H741 -0.090 0.400 0.378 0.040 Uiso 1 calc C74 H
H742 -0.066 0.439 0.330 0.040 Uiso 1 calc C74 H
H751 0.190 0.779 0.371 0.061 Uiso 1 calc C75 H
H752 0.304 0.738 0.345 0.061 Uiso 1 calc C75 H
H753 0.183 0.788 0.319 0.061 Uiso 1 calc C75 H
H761 0.303 0.499 0.371 0.060 Uiso 1 calc C76 H
H762 0.170 0.449 0.379 0.060 Uiso 1 calc C76 H
H763 0.226 0.544 0.409 0.060 Uiso 1 calc C76 H
H771 0.096 0.498 0.275 0.053 Uiso 1 calc C77 H
H772 0.114 0.615 0.259 0.053 Uiso 1 calc C77 H
H773 0.234 0.547 0.275 0.053 Uiso 1 calc C77 H

loop_
_atom_site_aniso_label
_atom_site_aniso_U_11
_atom_site_aniso_U_22
_atom_site_aniso_U_33
_atom_site_aniso_U_23
_atom_site_aniso_U_13
_atom_site_aniso_U_12
_atom_site_aniso_type_symbol
Si1 0.0363(5) 0.0376(5) 0.0343(4) -0.0024(4) 0.0079(4) 0.0037(4) Si
O2 0.023(1) 0.054(1) 0.034(1) -0.0028(9) 0.0027(8) -0.0003(9) O
O3 0.0203(9) 0.057(1) 0.033(1) 0.000(1) 0.0001(8) 0.0011(9) O
O4 0.0219(9) 0.035(1) 0.031(1) -0.0019(9) 0.0026(8) -0.0026(9) O
O5 0.027(1) 0.035(1) 0.032(1) -0.0054(8) 0.0025(8) -0.0045(9) O
O6 0.026(1) 0.049(1) 0.031(1) 0.0013(9) -0.0014(8) -0.0023(9) O
O17 0.034(1) 0.027(1) 0.073(1) -0.007(1) 0.0127(9) -0.006(1) O
O18 0.026(1) 0.027(1) 0.054(1) 0.0004(9) 0.0133(9) 0.0020(9) O
O24 0.065(1) 0.034(1) 0.027(1) 0.0047(9) 0.0086(9) 0.011(1) O
O25 0.034(1) 0.026(1) 0.0276(9) 0.0054(8) 0.0035(8) 0.0029(9) O
N16 0.025(1) 0.024(1) 0.043(1) -0.009(1) 0.007(1) -0.002(1) n
C1 0.030(2) 0.032(2) 0.031(2) -0.005(1) 0.003(1) 0.003(1) C
C2 0.025(2) 0.032(2) 0.036(2) -0.002(1) 0.003(1) 0.001(1) C
C3 0.021(1) 0.031(2) 0.028(1) -0.002(1) -0.002(1) 0.002(1) C
C4 0.030(2) 0.028(2) 0.029(2) -0.001(1) 0.002(1) 0.003(1) C
C5 0.024(1) 0.031(2) 0.029(1) -0.002(1) 0.003(1) -0.003(1) C
C6 0.035(2) 0.050(2) 0.035(2) 0.001(1) 0.000(1) -0.009(1) C
C7 0.024(1) 0.039(2) 0.035(2) -0.001(1) 0.003(1) -0.001(1) C
C8 0.039(2) 0.044(2) 0.045(2) -0.001(2) 0.003(1) 0.000(2) C
C9 0.032(2) 0.041(2) 0.054(2) -0.001(1) 0.001(1) -0.002(1) C
C10 0.023(2) 0.041(2) 0.030(2) 0.004(1) -0.001(1) -0.008(1) C
C11 0.049(2) 0.046(2) 0.062(2) 0.016(2) 0.007(2) -0.008(2) C
C12 0.028(2) 0.057(2) 0.044(2) -0.004(2) 0.004(1) -0.009(1) C
C13 0.022(1) 0.036(2) 0.036(2) -0.005(1) 0.006(1) -0.004(1) C
C14 0.029(2) 0.034(2) 0.036(2) -0.004(1) 0.010(1) 0.000(1) C
C15 0.032(2) 0.024(1) 0.027(1) -0.002(1) 0.005(1) 0.001(1) C
C17 0.034(2) 0.035(2) 0.024(2) 0.000(1) 0.007(1) 0.003(2) C
C19 0.024(2) 0.041(2) 0.047(2) 0.002(1) 0.015(1) 0.003(1) C
C20 0.042(2) 0.044(2) 0.058(2) 0.003(2) 0.019(2) -0.004(2) C
C21 0.038(2) 0.049(2) 0.063(2) 0.005(2) 0.017(2) 0.014(2) C
C22 0.038(2) 0.089(3) 0.064(2) -0.015(2) -0.004(2) 0.015(2) C
C23 0.038(2) 0.032(2) 0.029(2) -0.003(1) 0.007(1) 0.002(1) C
C24 0.030(2) 0.030(2) 0.032(2) 0.001(1) 0.005(1) 0.003(1) C
C25 0.035(2) 0.022(2) 0.031(2) -0.001(1) 0.005(1) 0.002(1) C
C26 0.033(2) 0.021(2) 0.031(2) 0.001(1) 0.006(1) 0.001(1) C
C27 0.037(2) 0.035(2) 0.042(2) -0.001(1) 0.005(1) 0.005(1) C
C28 0.043(2) 0.037(2) 0.044(2) 0.005(1) 0.007(1) 0.008(1) C
C29 0.042(2) 0.026(2) 0.034(2) -0.002(1) 0.009(1) 0.004(1) C
C30 0.040(2) 0.028(2) 0.027(2) 0.002(1) 0.007(1) -0.002(1) C
C31 0.040(2) 0.037(2) 0.040(2) 0.002(1) 0.006(1) -0.001(1) C
C32 0.031(2) 0.028(2) 0.030(2) -0.001(1) 0.008(1) 0.000(1) C
C33 0.045(2) 0.033(2) 0.035(2) -0.004(1) 0.012(1) -0.006(1) C
C34 0.045(2) 0.046(2) 0.049(2) 0.000(1) 0.017(1) -0.001(2) C
C35 0.037(2) 0.062(2) 0.042(2) -0.005(2) 0.002(1) 0.001(2) C
C36 0.046(2) 0.055(2) 0.054(2) -0.004(2) 0.007(1) 0.016(2) C
C37 0.047(2) 0.053(2) 0.043(2) -0.009(1) 0.016(1) -0.005(2) C
Si2 0.0386(5) 0.0415(5) 0.0325(4) 0.0011(4) 0.0112(4) -0.0009(4) Si
O42 0.0215(9) 0.057(1) 0.026(1) -0.0027(9) 0.0054(8) -0.002(1) O
O43 0.024(1) 0.054(1) 0.025(1) 0.0007(9) 0.0048(8) 0.002(1) O
O44 0.0177(9) 0.041(1) 0.046(1) -0.0037(9) 0.0041(8) 0.0007(9) O
O45 0.033(1) 0.043(1) 0.034(1) -0.0063(9) 0.0077(9) 0.0009(9) O
O46 0.033(1) 0.061(1) 0.049(1) 0.008(1) 0.0145(9) 0.005(1) O
O57 0.038(1) 0.039(1) 0.062(1) -0.015(1) 0.017(1) -0.007(1) O
O58 0.037(1) 0.037(1) 0.049(1) -0.011(1) 0.0170(9) -0.012(1) O
O64 0.051(1) 0.039(1) 0.037(1) 0.008(1) 0.0021(9) -0.010(1) O
O65 0.031(1) 0.032(1) 0.0299(9) 0.0035(9) 0.0108(8) -0.0012(9) O
N56 0.030(1) 0.039(2) 0.042(1) -0.011(1) 0.015(1) -0.003(1) n
C41 0.031(2) 0.041(2) 0.032(2) -0.002(1) 0.005(1) -0.007(1) C
C42 0.031(2) 0.036(2) 0.027(1) -0.002(1) 0.008(1) -0.003(1) C
C43 0.026(1) 0.035(2) 0.026(1) -0.002(1) 0.006(1) -0.003(1) C
C44 0.028(2) 0.032(2) 0.035(2) 0.001(1) 0.006(1) -0.003(1) C
C45 0.034(2) 0.036(2) 0.031(2) 0.000(1) 0.009(1) 0.006(1) C
C46 0.044(2) 0.056(2) 0.037(2) 0.003(1) 0.010(1) 0.012(2) C
C47 0.032(2) 0.041(2) 0.023(1) 0.001(1) 0.003(1) -0.003(1) C
C48 0.034(2) 0.043(2) 0.034(2) 0.008(1) 0.005(1) 0.000(1) C
C49 0.034(2) 0.045(2) 0.039(2) -0.001(1) 0.003(1) -0.003(1) C
C50 0.029(2) 0.038(2) 0.050(2) 0.004(2) 0.005(1) 0.005(1) C
C51 0.042(2) 0.042(2) 0.063(2) 0.009(2) 0.005(2) 0.003(2) C
C52 0.024(2) 0.047(2) 0.079(2) 0.009(2) 0.007(1) 0.001(1) C
C53 0.026(2) 0.048(2) 0.030(2) -0.002(1) 0.004(1) 0.002(1) C
C54 0.038(2) 0.051(2) 0.027(1) 0.001(1) 0.004(1) -0.004(1) C
C55 0.030(2) 0.038(2) 0.032(2) -0.006(1) 0.008(1) -0.011(1) C
C57 0.039(2) 0.039(2) 0.033(2) -0.003(1) 0.009(1) -0.007(2) C
C59 0.042(2) 0.051(2) 0.057(2) -0.018(2) 0.031(2) -0.020(2) C
C60 0.076(2) 0.096(3) 0.070(2) -0.036(2) 0.047(2) -0.042(2) C
C61 0.069(2) 0.059(2) 0.081(2) -0.022(2) 0.041(2) -0.029(2) C
C62 0.037(2) 0.078(3) 0.096(3) -0.014(2) 0.008(2) -0.006(2) C
C63 0.046(2) 0.041(2) 0.030(2) -0.001(1) 0.012(1) -0.013(1) C
C64 0.030(2) 0.035(2) 0.031(2) 0.000(1) 0.009(1) -0.002(1) C
C65 0.034(2) 0.024(2) 0.027(1) 0.002(1) 0.010(1) 0.000(1) C
C66 0.035(2) 0.027(2) 0.035(2) 0.002(1) 0.011(1) 0.000(1) C
C67 0.037(2) 0.047(2) 0.037(2) -0.005(1) 0.014(1) -0.004(1) C
C68 0.044(2) 0.049(2) 0.038(2) 0.003(1) 0.010(1) -0.011(2) C
C69 0.044(2) 0.033(2) 0.033(2) -0.005(1) 0.006(1) -0.008(1) C
C70 0.050(2) 0.042(2) 0.055(2) 0.004(2) 0.011(1) 0.009(2) C
C71 0.034(2) 0.039(2) 0.030(2) 0.001(1) 0.007(1) 0.000(1) C
C72 0.053(2) 0.051(2) 0.034(2) -0.002(1) 0.006(1) -0.001(2) C
C73 0.046(2) 0.068(2) 0.047(2) 0.005(2) 0.004(1) -0.004(2) C
C74 0.044(2) 0.027(2) 0.030(2) 0.001(1) 0.011(1) 0.001(1) C
C75 0.049(2) 0.064(2) 0.041(2) -0.002(2) 0.015(1) -0.014(2) C
C76 0.039(2) 0.067(2) 0.045(2) 0.003(2) 0.010(1) 0.005(2) C
C77 0.043(2) 0.046(2) 0.046(2) 0.003(1) 0.015(1) 0.003(1) C

loop_
_atom_type_symbol
_atom_type_description
_atom_type_number_in_cell
_atom_type_scat_dispersion_real
_atom_type_scat_dispersion_imag
_atom_type_scat_source
C C 140 0.0030 0.0020
; International Tables for Crystallography (1992).
Vol. C, Tables 4.2.6.8 and 6.1.1.1
;
H H 244 0.0000 0.0000
; International Tables for Crystallography (1992).
Vol. C, Table 6.1.1.2
;
N N 4 0.0060 0.0030
; International Tables for Crystallography (1992).
Vol. C, Tables 4.2.6.8 and 6.1.1.1
;
O O 36 0.0110 0.0060
; International Tables for Crystallography (1992).
Vol. C, Tables 4.2.6.8 and 6.1.1.1
;
Si Si 4 0.0820 0.0700
; International Tables for Crystallography (1992).
Vol. C, Tables 4.2.6.8 and 6.1.1.1
;

loop_
_geom_angle_atom_site_label_1
_geom_angle_atom_site_label_2
_geom_angle_atom_site_label_3
_geom_angle
_geom_angle_publ_flag
O25 Si1 C35 111.03(9) yes
O25 Si1 C36 105.1(1) yes
O25 Si1 C37 112.8(1) yes
C35 Si1 C36 109.6(1) yes
C35 Si1 C37 108.3(1) yes
C36 Si1 C37 110.1(1) yes
C2 O2 C7 105.0(2) yes
C3 O3 C7 105.5(2) yes
C4 O4 C10 112.9(2) yes
C1 O5 C5 113.6(2) yes
C6 O6 C10 114.9(2) yes
C17 O18 C19 119.7(2) yes
Si1 O25 C25 127.8(1) yes
C15 N16 C17 119.4(2) yes
O5 C1 C2 104.0(2) yes
O5 C1 C13 115.3(2) yes
C2 C1 C13 115.5(2) yes
O2 C2 C1 116.9(2) yes
O2 C2 C3 102.0(2) yes
C1 C2 C3 113.1(2) yes
O3 C3 C2 101.5(2) yes
O3 C3 C4 118.4(2) yes
C2 C3 C4 107.4(2) yes
O4 C4 C3 112.2(2) yes
O4 C4 C5 109.0(2) yes
C3 C4 C5 105.0(2) yes
O5 C5 C4 112.1(2) yes
O5 C5 C6 109.4(2) yes
C4 C5 C6 109.5(2) yes
O6 C6 C5 108.4(2) yes
O2 C7 O3 106.8(2) yes
O2 C7 C8 107.5(2) yes
O2 C7 C9 109.9(2) yes
O3 C7 C8 110.7(2) yes
O3 C7 C9 107.1(2) yes
C8 C7 C9 114.6(2) yes
O4 C10 O6 110.7(2) yes
O4 C10 C11 110.7(2) yes
O4 C10 C12 105.8(2) yes
O6 C10 C11 111.6(2) yes
O6 C10 C12 106.4(2) yes
C11 C10 C12 111.4(2) yes
C1 C13 C14 113.3(2) yes
C13 C14 C15 114.4(2) yes
N16 C15 C14 109.6(2) yes
N16 C15 C23 111.0(2) yes
C14 C15 C23 112.0(2) yes
O17 C17 O18 126.1(2) yes
O17 C17 N16 123.8(3) yes
O18 C17 N16 110.1(2) yes
O18 C19 C20 110.4(2) yes
O18 C19 C21 102.2(2) yes
O18 C19 C22 110.3(2) yes
C20 C19 C21 110.3(2) yes
C20 C19 C22 112.7(2) yes
C21 C19 C22 110.4(2) yes
C15 C23 C24 112.6(2) yes
O24 C24 C23 121.0(2) yes
O24 C24 C25 121.5(2) yes
C23 C24 C25 117.5(2) yes
O25 C25 C24 107.4(2) yes
O25 C25 C26 110.8(2) yes
O25 C25 C30 113.5(2) yes
C24 C25 C26 111.4(2) yes
C24 C25 C30 112.4(2) yes
C26 C25 C30 101.3(2) yes
C25 C26 C27 107.2(2) yes
C25 C26 C31 114.8(2) yes
C25 C26 C32 103.3(2) yes
C27 C26 C31 113.1(2) yes
C27 C26 C32 99.9(2) yes
C31 C26 C32 117.0(2) yes
C26 C27 C28 103.5(2) yes
C27 C28 C29 102.9(2) yes
C28 C29 C30 107.1(2) yes
C28 C29 C32 102.5(2) yes
C30 C29 C32 102.6(2) yes
C25 C30 C29 105.1(2) yes
C26 C32 C29 93.3(2) yes
C26 C32 C33 115.5(2) yes
C26 C32 C34 114.8(2) yes
C29 C32 C33 114.8(2) yes
C29 C32 C34 113.2(2) yes
C33 C32 C34 105.4(2) yes
O65 Si2 C75 105.0(1) yes
O65 Si2 C76 112.3(1) yes
O65 Si2 C77 110.3(1) yes
C75 Si2 C76 111.1(1) yes
C75 Si2 C77 108.4(1) yes
C76 Si2 C77 109.6(1) yes
C42 O42 C47 105.4(2) yes
C43 O43 C47 104.8(2) yes
C44 O44 C50 113.6(2) yes
C41 O45 C45 113.8(2) yes
C46 O46 C50 115.2(2) yes
C57 O58 C59 119.9(2) yes
Si2 O65 C65 130.7(1) yes
C55 N56 C57 118.7(2) yes
O45 C41 C42 103.4(2) yes
O45 C41 C53 114.6(2) yes
C42 C41 C53 115.2(2) yes
O42 C42 C41 116.9(2) yes
O42 C42 C43 101.8(2) yes
C41 C42 C43 112.7(2) yes
O43 C43 C42 100.2(2) yes
O43 C43 C44 118.4(2) yes
C42 C43 C44 109.2(2) yes
O44 C44 C43 111.7(2) yes
O44 C44 C45 108.7(2) yes
C43 C44 C45 105.1(2) yes
O45 C45 C44 113.3(2) yes
O45 C45 C46 110.0(2) yes
C44 C45 C46 108.4(2) yes
O46 C46 C45 108.1(2) yes
O42 C47 O43 106.3(2) yes
O42 C47 C48 110.4(2) yes
O42 C47 C49 108.5(2) yes
O43 C47 C48 107.8(2) yes
O43 C47 C49 109.6(2) yes
C48 C47 C49 114.0(2) yes
O44 C50 O46 111.3(2) yes
O44 C50 C51 111.5(2) yes
O44 C50 C52 105.6(2) yes
O46 C50 C51 112.0(2) yes
O46 C50 C52 104.3(2) yes
C51 C50 C52 111.8(2) yes
C41 C53 C54 114.8(2) yes
C53 C54 C55 115.5(2) yes
N56 C55 C54 110.2(2) yes
N56 C55 C63 110.5(2) yes
C54 C55 C63 111.2(2) yes
O57 C57 O58 125.4(2) yes
O57 C57 N56 123.7(3) yes
O58 C57 N56 110.9(2) yes
O58 C59 C60 109.5(2) yes
O58 C59 C61 102.6(2) yes
O58 C59 C62 109.9(2) yes
C60 C59 C61 110.1(2) yes
C60 C59 C62 112.9(3) yes
C61 C59 C62 111.4(3) yes
C55 C63 C64 114.8(2) yes
O64 C64 C63 121.1(2) yes
O64 C64 C65 121.7(2) yes
C63 C64 C65 117.2(2) yes
O65 C65 C64 107.1(2) yes
O65 C65 C66 110.4(2) yes
O65 C65 C74 113.5(2) yes
C64 C65 C66 111.9(2) yes
C64 C65 C74 112.0(2) yes
C66 C65 C74 102.1(2) yes
C65 C66 C67 106.7(2) yes
C65 C66 C70 115.8(2) yes
C65 C66 C71 103.0(2) yes
C67 C66 C70 114.0(2) yes
C67 C66 C71 100.4(2) yes
C70 C66 C71 115.3(2) yes
C66 C67 C68 104.2(2) yes
C67 C68 C69 102.7(2) yes
C68 C69 C71 103.1(2) yes
C68 C69 C74 106.4(2) yes
C71 C69 C74 102.5(2) yes
C66 C71 C69 93.2(2) yes
C66 C71 C72 115.3(2) yes
C66 C71 C73 114.1(2) yes
C69 C71 C72 115.8(2) yes
C69 C71 C73 113.1(2) yes
C72 C71 C73 105.6(2) yes
C65 C74 C69 104.2(2) yes
C15 N16 H16 118(2) no
C17 N16 H16 123(2) no
O5 C1 H1 107.2 no
C2 C1 H1 107.2 no
C13 C1 H1 107.2 no
O2 C2 H2 108.2 no
C1 C2 H2 108.2 no
C3 C2 H2 108.2 no
O3 C3 H3 109.7 no
C2 C3 H3 109.7 no
C4 C3 H3 109.7 no
O4 C4 H4 110.2 no
C3 C4 H4 110.2 no
C5 C4 H4 110.2 no
O5 C5 H5 108.6 no
C4 C5 H5 108.6 no
C6 C5 H5 108.6 no
O6 C6 H61 109.7 no
O6 C6 H62 109.7 no
C5 C6 H61 109.7 no
C5 C6 H62 109.7 no
H61 C6 H62 109.5 no
C7 C8 H81 109.5 no
C7 C8 H82 109.5 no
C7 C8 H83 109.5 no
H81 C8 H82 109.5 no
H81 C8 H83 109.5 no
H82 C8 H83 109.5 no
C7 C9 H91 109.5 no
C7 C9 H92 109.5 no
C7 C9 H93 109.5 no
H91 C9 H92 109.5 no
H91 C9 H93 109.5 no
H92 C9 H93 109.5 no
C10 C11 H111 109.5 no
C10 C11 H112 109.5 no
C10 C11 H113 109.5 no
H111 C11 H112 109.5 no
H111 C11 H113 109.5 no
H112 C11 H113 109.5 no
C10 C12 H121 109.5 no
C10 C12 H122 109.5 no
C10 C12 H123 109.5 no
H121 C12 H122 109.5 no
H121 C12 H123 109.5 no
H122 C12 H123 109.5 no
C1 C13 H131 108.5 no
C1 C13 H132 108.5 no
C14 C13 H131 108.5 no
C14 C13 H132 108.5 no
H131 C13 H132 109.5 no
C13 C14 H141 108.2 no
C13 C14 H142 108.2 no
C15 C14 H141 108.2 no
C15 C14 H142 108.2 no
H141 C14 H142 109.5 no
N16 C15 H15 108.0 no
C14 C15 H15 108.0 no
C23 C15 H15 108.0 no
C19 C20 H201 109.5 no
C19 C20 H202 109.5 no
C19 C20 H203 109.5 no
H201 C20 H202 109.5 no
H201 C20 H203 109.5 no
H202 C20 H203 109.5 no
C19 C21 H211 109.5 no
C19 C21 H212 109.5 no
C19 C21 H213 109.5 no
H211 C21 H212 109.5 no
H211 C21 H213 109.5 no
H212 C21 H213 109.5 no
C19 C22 H221 109.5 no
C19 C22 H222 109.5 no
C19 C22 H223 109.5 no
H221 C22 H222 109.5 no
H221 C22 H223 109.5 no
H222 C22 H223 109.5 no
C15 C23 H231 108.7 no
C15 C23 H232 108.7 no
C24 C23 H231 108.7 no
C24 C23 H232 108.7 no
H231 C23 H232 109.5 no
C26 C27 H271 110.9 no
C26 C27 H272 111.0 no
C28 C27 H271 111.0 no
C28 C27 H272 111.0 no
H271 C27 H272 109.5 no
C27 C28 H281 111.1 no
C27 C28 H282 111.1 no
C29 C28 H281 111.1 no
C29 C28 H282 111.1 no
H281 C28 H282 109.5 no
C28 C29 H29 114.4 no
C30 C29 H29 114.4 no
C32 C29 H29 114.4 no
C25 C30 H301 110.6 no
C25 C30 H302 110.5 no
C29 C30 H301 110.6 no
C29 C30 H302 110.6 no
H301 C30 H302 109.5 no
C26 C31 H311 109.5 no
C26 C31 H312 109.5 no
C26 C31 H313 109.5 no
H311 C31 H312 109.5 no
H311 C31 H313 109.5 no
H312 C31 H313 109.5 no
C32 C33 H331 109.5 no
C32 C33 H332 109.5 no
C32 C33 H333 109.5 no
H331 C33 H332 109.5 no
H331 C33 H333 109.5 no
H332 C33 H333 109.5 no
C32 C34 H341 109.5 no
C32 C34 H342 109.5 no
C32 C34 H343 109.5 no
H341 C34 H342 109.5 no
H341 C34 H343 109.5 no
H342 C34 H343 109.5 no
Si1 C35 H351 109.5 no
Si1 C35 H352 109.5 no
Si1 C35 H353 109.5 no
H351 C35 H352 109.5 no
H351 C35 H353 109.5 no
H352 C35 H353 109.5 no
Si1 C36 H361 109.5 no
Si1 C36 H362 109.5 no
Si1 C36 H363 109.5 no
H361 C36 H362 109.5 no
H361 C36 H363 109.5 no
H362 C36 H363 109.5 no
Si1 C37 H371 109.5 no
Si1 C37 H372 109.5 no
Si1 C37 H373 109.5 no
H371 C37 H372 109.5 no
H371 C37 H373 109.5 no
H372 C37 H373 109.5 no
C55 N56 H56 121(1) no
C57 N56 H56 118(1) no
O45 C41 H41 107.7 no
C42 C41 H41 107.7 no
C53 C41 H41 107.7 no
O42 C42 H42 108.4 no
C41 C42 H42 108.4 no
C43 C42 H42 108.4 no
O43 C43 H43 109.5 no
C42 C43 H43 109.5 no
C44 C43 H43 109.5 no
O44 C44 H44 110.4 no
C43 C44 H44 110.4 no
C45 C44 H44 110.4 no
O45 C45 H45 108.3 no
C44 C45 H45 108.3 no
C46 C45 H45 108.3 no
O46 C46 H461 109.8 no
O46 C46 H462 109.8 no
C45 C46 H461 109.8 no
C45 C46 H462 109.8 no
H461 C46 H462 109.5 no
C47 C48 H481 109.5 no
C47 C48 H482 109.5 no
C47 C48 H483 109.5 no
H481 C48 H482 109.5 no
H481 C48 H483 109.5 no
H482 C48 H483 109.5 no
C47 C49 H491 109.5 no
C47 C49 H492 109.5 no
C47 C49 H493 109.5 no
H491 C49 H492 109.5 no
H491 C49 H493 109.5 no
H492 C49 H493 109.5 no
C50 C51 H511 109.5 no
C50 C51 H512 109.5 no
C50 C51 H513 109.5 no
H511 C51 H512 109.5 no
H511 C51 H513 109.5 no
H512 C51 H513 109.5 no
C50 C52 H521 109.5 no
C50 C52 H522 109.5 no
C50 C52 H523 109.5 no
H521 C52 H522 109.5 no
H521 C52 H523 109.5 no
H522 C52 H523 109.5 no
C41 C53 H531 108.1 no
C41 C53 H532 108.1 no
C54 C53 H531 108.1 no
C54 C53 H532 108.1 no
H531 C53 H532 109.5 no
C53 C54 H541 107.9 no
C53 C54 H542 107.9 no
C55 C54 H541 107.9 no
C55 C54 H542 107.9 no
H541 C54 H542 109.5 no
N56 C55 H55 108.3 no
C54 C55 H55 108.3 no
C63 C55 H55 108.3 no
C59 C60 H601 109.5 no
C59 C60 H602 109.5 no
C59 C60 H603 109.5 no
H601 C60 H602 109.5 no
H601 C60 H603 109.5 no
H602 C60 H603 109.5 no
C59 C61 H611 109.5 no
C59 C61 H612 109.5 no
C59 C61 H613 109.5 no
H611 C61 H612 109.5 no
H611 C61 H613 109.5 no
H612 C61 H613 109.5 no
C59 C62 H621 109.5 no
C59 C62 H622 109.5 no
C59 C62 H623 109.5 no
H621 C62 H622 109.5 no
H621 C62 H623 109.5 no
H622 C62 H623 109.5 no
C55 C63 H631 108.1 no
C55 C63 H632 108.1 no
C64 C63 H631 108.1 no
C64 C63 H632 108.1 no
H631 C63 H632 109.5 no
C66 C67 H671 110.8 no
C66 C67 H672 110.8 no
C68 C67 H671 110.8 no
C68 C67 H672 110.8 no
H671 C67 H672 109.5 no
C67 C68 H681 111.1 no
C67 C68 H682 111.1 no
C69 C68 H681 111.1 no
C69 C68 H682 111.1 no
H681 C68 H682 109.5 no
C68 C69 H69 114.5 no
C71 C69 H69 114.5 no
C74 C69 H69 114.5 no
C66 C70 H701 109.5 no
C66 C70 H702 109.5 no
C66 C70 H703 109.5 no
H701 C70 H702 109.5 no
H701 C70 H703 109.5 no
H702 C70 H703 109.5 no
C71 C72 H721 109.5 no
C71 C72 H722 109.5 no
C71 C72 H723 109.5 no
H721 C72 H722 109.5 no
H721 C72 H723 109.5 no
H722 C72 H723 109.5 no
C71 C73 H731 109.5 no
C71 C73 H732 109.5 no
C71 C73 H733 109.5 no
H731 C73 H732 109.5 no
H731 C73 H733 109.5 no
H732 C73 H733 109.5 no
C65 C74 H741 110.8 no
C65 C74 H742 110.8 no
C69 C74 H741 110.8 no
C69 C74 H742 110.8 no
H741 C74 H742 109.5 no
Si2 C75 H751 109.5 no
Si2 C75 H752 109.5 no
Si2 C75 H753 109.5 no
H751 C75 H752 109.5 no
H751 C75 H753 109.5 no
H752 C75 H753 109.5 no
Si2 C76 H761 109.5 no
Si2 C76 H762 109.5 no
Si2 C76 H763 109.5 no
H761 C76 H762 109.5 no
H761 C76 H763 109.5 no
H762 C76 H763 109.5 no
Si2 C77 H771 109.5 no
Si2 C77 H772 109.5 no
Si2 C77 H773 109.5 no
H771 C77 H772 109.5 no
H771 C77 H773 109.5 no
H772 C77 H773 109.5 no

loop_
_geom_bond_atom_site_label_1
_geom_bond_atom_site_label_2
_geom_bond_distance
_geom_bond_publ_flag
Si1 O25 1.659(2) yes
Si1 C35 1.855(3) yes
Si1 C36 1.849(3) yes
Si1 C37 1.855(3) yes
O2 C2 1.422(2) yes
O2 C7 1.450(3) yes
O3 C3 1.424(2) yes
O3 C7 1.452(2) yes
O4 C4 1.428(2) yes
O4 C10 1.436(2) yes
O5 C1 1.458(2) yes
O5 C5 1.430(2) yes
O6 C6 1.438(3) yes
O6 C10 1.427(3) yes
O17 C17 1.210(3) yes
O18 C17 1.359(3) yes
O18 C19 1.476(3) yes
O24 C24 1.215(3) yes
O25 C25 1.431(3) yes
N16 C15 1.465(3) yes
N16 C17 1.352(3) yes
C1 C2 1.520(3) yes
C1 C13 1.519(3) yes
C2 C3 1.503(3) yes
C3 C4 1.484(3) yes
C4 C5 1.528(3) yes
C5 C6 1.503(3) yes
C7 C8 1.506(3) yes
C7 C9 1.502(3) yes
C10 C11 1.515(3) yes
C10 C12 1.507(3) yes
C13 C14 1.525(3) yes
C14 C15 1.528(3) yes
C15 C23 1.529(3) yes
C19 C20 1.509(3) yes
C19 C21 1.517(3) yes
C19 C22 1.521(3) yes
C23 C24 1.518(3) yes
C24 C25 1.540(3) yes
C25 C26 1.582(3) yes
C25 C30 1.542(3) yes
C26 C27 1.550(3) yes
C26 C31 1.521(3) yes
C26 C32 1.558(3) yes
C27 C28 1.547(4) yes
C28 C29 1.536(3) yes
C29 C30 1.528(3) yes
C29 C32 1.540(3) yes
C32 C33 1.534(3) yes
C32 C34 1.538(3) yes
Si2 O65 1.658(1) yes
Si2 C75 1.858(3) yes
Si2 C76 1.856(3) yes
Si2 C77 1.862(3) yes
O42 C42 1.425(3) yes
O42 C47 1.454(2) yes
O43 C43 1.424(2) yes
O43 C47 1.448(2) yes
O44 C44 1.421(3) yes
O44 C50 1.437(3) yes
O45 C41 1.456(3) yes
O45 C45 1.429(3) yes
O46 C46 1.434(3) yes
O46 C50 1.421(3) yes
O57 C57 1.214(3) yes
O58 C57 1.353(3) yes
O58 C59 1.480(3) yes
O64 C64 1.217(3) yes
O65 C65 1.430(2) yes
N56 C55 1.460(3) yes
N56 C57 1.354(3) yes
C41 C42 1.532(3) yes
C41 C53 1.516(3) yes
C42 C43 1.506(3) yes
C43 C44 1.493(3) yes
C44 C45 1.518(3) yes
C45 C46 1.503(3) yes
C47 C48 1.504(3) yes
C47 C49 1.514(3) yes
C50 C51 1.509(3) yes
C50 C52 1.503(3) yes
C53 C54 1.533(3) yes
C54 C55 1.534(3) yes
C55 C63 1.523(3) yes
C59 C60 1.524(3) yes
C59 C61 1.506(4) yes
C59 C62 1.506(4) yes
C63 C64 1.513(3) yes
C64 C65 1.545(3) yes
C65 C66 1.562(3) yes
C65 C74 1.548(3) yes
C66 C67 1.534(3) yes
C66 C70 1.504(3) yes
C66 C71 1.570(3) yes
C67 C68 1.535(3) yes
C68 C69 1.538(3) yes
C69 C71 1.530(3) yes
C69 C74 1.543(3) yes
C71 C72 1.522(3) yes
C71 C73 1.528(3) yes
N16 H16 0.84(2) no
C1 H1 0.950 no
C2 H2 0.950 no
C3 H3 0.950 no
C4 H4 0.950 no
C5 H5 0.950 no
C6 H61 0.950 no
C6 H62 0.950 no
C8 H81 0.950 no
C8 H82 0.950 no
C8 H83 0.950 no
C9 H91 0.950 no
C9 H92 0.950 no
C9 H93 0.950 no
C11 H111 0.950 no
C11 H112 0.950 no
C11 H113 0.950 no
C12 H121 0.950 no
C12 H122 0.950 no
C12 H123 0.950 no
C13 H131 0.950 no
C13 H132 0.950 no
C14 H141 0.950 no
C14 H142 0.950 no
C15 H15 0.950 no
C20 H201 0.950 no
C20 H202 0.950 no
C20 H203 0.950 no
C21 H211 0.950 no
C21 H212 0.950 no
C21 H213 0.950 no
C22 H221 0.950 no
C22 H222 0.950 no
C22 H223 0.950 no
C23 H231 0.950 no
C23 H232 0.950 no
C27 H271 0.950 no
C27 H272 0.950 no
C28 H281 0.950 no
C28 H282 0.950 no
C29 H29 0.950 no
C30 H301 0.950 no
C30 H302 0.950 no
C31 H311 0.950 no
C31 H312 0.950 no
C31 H313 0.950 no
C33 H331 0.950 no
C33 H332 0.950 no
C33 H333 0.950 no
C34 H341 0.950 no
C34 H342 0.950 no
C34 H343 0.950 no
C35 H351 0.950 no
C35 H352 0.950 no
C35 H353 0.950 no
C36 H361 0.950 no
C36 H362 0.950 no
C36 H363 0.950 no
C37 H371 0.950 no
C37 H372 0.950 no
C37 H373 0.950 no
N56 H56 0.83(2) no
C41 H41 0.950 no
C42 H42 0.950 no
C43 H43 0.950 no
C44 H44 0.950 no
C45 H45 0.950 no
C46 H461 0.950 no
C46 H462 0.950 no
C48 H481 0.950 no
C48 H482 0.950 no
C48 H483 0.950 no
C49 H491 0.950 no
C49 H492 0.950 no
C49 H493 0.950 no
C51 H511 0.950 no
C51 H512 0.950 no
C51 H513 0.950 no
C52 H521 0.950 no
C52 H522 0.950 no
C52 H523 0.950 no
C53 H531 0.950 no
C53 H532 0.950 no
C54 H541 0.950 no
C54 H542 0.950 no
C55 H55 0.950 no
C60 H601 0.950 no
C60 H602 0.950 no
C60 H603 0.950 no
C61 H611 0.950 no
C61 H612 0.950 no
C61 H613 0.950 no
C62 H621 0.950 no
C62 H622 0.950 no
C62 H623 0.950 no
C63 H631 0.950 no
C63 H632 0.950 no
C67 H671 0.950 no
C67 H672 0.950 no
C68 H681 0.950 no
C68 H682 0.950 no
C69 H69 0.950 no
C70 H701 0.950 no
C70 H702 0.950 no
C70 H703 0.950 no
C72 H721 0.950 no
C72 H722 0.950 no
C72 H723 0.950 no
C73 H731 0.950 no
C73 H732 0.950 no
C73 H733 0.950 no
C74 H741 0.950 no
C74 H742 0.950 no
C75 H751 0.950 no
C75 H752 0.950 no
C75 H753 0.950 no
C76 H761 0.950 no
C76 H762 0.950 no
C76 H763 0.950 no
C77 H771 0.950 no
C77 H772 0.950 no
C77 H773 0.950 no

loop_
_geom_torsion_atom_site_label_1
_geom_torsion_atom_site_label_2
_geom_torsion_atom_site_label_3
_geom_torsion_atom_site_label_4
_geom_torsion
_geom_torsion_publ_flag
Si1 O25 C25 C24 72.3(2) no
Si1 O25 C25 C26 -165.8(1) no
Si1 O25 C25 C30 -52.6(2) no
O2 C2 C1 O5 177.2(2) no
O2 C2 C1 C13 49.8(3) no
O2 C2 C3 O3 44.0(2) no
O2 C2 C3 C4 168.9(2) no
O2 C7 O3 C3 12.8(2) no
O3 C3 C2 C1 170.4(2) no
O3 C3 C4 O4 -67.7(3) no
O3 C3 C4 C5 174.1(2) no
O3 C7 O2 C2 15.6(2) no
O4 C4 C3 C2 178.3(2) no
O4 C4 C5 O5 178.7(2) no
O4 C4 C5 C6 57.2(2) no
O4 C10 O6 C6 -55.8(3) no
O5 C1 C2 C3 59.2(2) no
O5 C1 C13 C14 75.9(2) no
O5 C5 C4 C3 -60.9(2) no
O5 C5 C6 O6 -178.5(2) no
O6 C6 C5 C4 -55.3(2) no
O6 C10 O4 C4 56.2(2) no
O17 C17 O18 C19 1.9(3) no
O17 C17 N16 C15 -8.1(4) no
O18 C17 N16 C15 171.6(2) no
O24 C24 C23 C15 -14.9(3) no
O24 C24 C25 O25 -146.1(2) no
O24 C24 C25 C26 92.4(3) no
O24 C24 C25 C30 -20.5(3) no
O25 C25 C24 C23 32.8(3) no
O25 C25 C26 C27 -166.5(2) no
O25 C25 C26 C31 -40.0(3) no
O25 C25 C26 C32 88.6(2) no
O25 C25 C30 C29 -121.7(2) no
N16 C15 C14 C13 -78.4(2) no
N16 C15 C23 C24 156.4(2) no
N16 C17 O18 C19 -177.9(2) no
C1 O5 C5 C4 62.3(2) no
C1 O5 C5 C6 -176.1(2) no
C1 C2 O2 C7 -160.0(2) no
C1 C2 C3 C4 -64.7(2) no
C1 C13 C14 C15 -71.0(3) no
C2 O2 C7 C8 134.4(2) no
C2 O2 C7 C9 -100.3(2) no
C2 C1 O5 C5 -57.2(2) no
C2 C1 C13 C14 -162.6(2) no
C2 C3 O3 C7 -34.3(2) no
C2 C3 C4 C5 60.0(2) no
C3 O3 C7 C8 -103.9(2) no
C3 O3 C7 C9 130.5(2) no
C3 C2 O2 C7 -36.2(2) no
C3 C2 C1 C13 -68.2(3) no
C3 C4 O4 C10 -173.5(2) no
C3 C4 C5 C6 177.6(2) no
C4 O4 C10 C11 -68.2(2) no
C4 O4 C10 C12 171.1(2) no
C4 C3 O3 C7 -151.6(2) no
C5 O5 C1 C13 70.3(2) no
C5 C4 O4 C10 -57.6(2) no
C5 C6 O6 C10 56.1(2) no
C6 O6 C10 C11 68.1(2) no
C6 O6 C10 C12 -170.2(2) no
C13 C14 C15 C23 157.9(2) no
C14 C15 N16 C17 163.5(2) no
C14 C15 C23 C24 -80.7(2) no
C15 C23 C24 C25 166.2(2) no
C17 O18 C19 C20 -64.7(3) no
C17 O18 C19 C21 177.9(2) no
C17 O18 C19 C22 60.5(3) no
C17 N16 C15 C23 -72.2(3) no
C23 C24 C25 C26 -88.7(2) no
C23 C24 C25 C30 158.4(2) no
C24 C25 C26 C27 -47.0(2) no
C24 C25 C26 C31 79.5(2) no
C24 C25 C26 C32 -151.9(2) no
C24 C25 C30 C29 116.1(2) no
C25 O25 Si1 C35 99.7(2) no
C25 O25 Si1 C36 -142.0(2) no
C25 O25 Si1 C37 -22.1(2) no
C25 C26 C27 C28 -68.6(2) no
C25 C26 C32 C29 53.2(2) no
C25 C26 C32 C33 -66.3(2) no
C25 C26 C32 C34 170.7(2) no
C25 C30 C29 C28 -69.9(2) no
C25 C30 C29 C32 37.6(2) no
C26 C25 C30 C29 -2.9(2) no
C26 C27 C28 C29 -3.6(2) no
C26 C32 C29 C28 56.0(2) no
C26 C32 C29 C30 -55.0(2) no
C27 C26 C25 C30 72.7(2) no
C27 C26 C32 C29 -57.3(2) no
C27 C26 C32 C33 -176.8(2) no
C27 C26 C32 C34 60.3(2) no
C27 C28 C29 C30 74.2(2) no
C27 C28 C29 C32 -33.4(2) no
C28 C27 C26 C31 163.8(2) no
C28 C27 C26 C32 38.7(2) no
C28 C29 C32 C33 176.1(2) no
C28 C29 C32 C34 -62.8(2) no
C29 C32 C26 C31 -179.6(2) no
C30 C25 C26 C31 -160.7(2) no
C30 C25 C26 C32 -32.2(2) no
C30 C29 C32 C33 65.1(2) no
C30 C29 C32 C34 -173.8(2) no
C31 C26 C32 C33 60.9(3) no
C31 C26 C32 C34 -62.1(3) no
Si2 O65 C65 C64 69.5(2) no
Si2 O65 C65 C66 -168.5(1) no
Si2 O65 C65 C74 -54.6(3) no
O42 C42 C41 O45 176.6(2) no
O42 C42 C41 C53 50.8(3) no
O42 C42 C43 O43 45.9(2) no
O42 C42 C43 C44 171.0(2) no
O42 C47 O43 C43 21.0(2) no
O43 C43 C42 C41 171.9(2) no
O43 C43 C44 O44 -71.4(3) no
O43 C43 C44 C45 170.8(2) no
O43 C47 O42 C42 8.8(2) no
O44 C44 C43 C42 174.9(2) no
O44 C44 C45 O45 -178.0(2) no
O44 C44 C45 C46 59.6(2) no
O44 C50 O46 C46 -52.8(3) no
O45 C41 C42 C43 59.2(2) no
O45 C41 C53 C54 66.5(3) no
O45 C45 C44 C43 -58.3(2) no
O45 C45 C46 O46 177.7(2) no
O46 C46 C45 C44 -57.9(2) no
O46 C50 O44 C44 53.2(3) no
O57 C57 O58 C59 -2.3(4) no
O57 C57 N56 C55 -12.5(4) no
O58 C57 N56 C55 167.8(2) no
O64 C64 C63 C55 -10.5(3) no
O64 C64 C65 O65 -141.0(2) no
O64 C64 C65 C66 97.9(3) no
O64 C64 C65 C74 -16.0(3) no
O65 C65 C64 C63 38.2(3) no
O65 C65 C66 C67 -166.6(2) no
O65 C65 C66 C70 -38.5(3) no
O65 C65 C66 C71 88.2(2) no
O65 C65 C74 C69 -121.1(2) no
N56 C55 C54 C53 -64.5(3) no
N56 C55 C63 C64 157.3(2) no
N56 C57 O58 C59 177.4(2) no
C41 O45 C45 C44 63.0(2) no
C41 O45 C45 C46 -175.6(2) no
C41 C42 O42 C47 -156.5(2) no
C41 C42 C43 C44 -63.0(3) no
C41 C53 C54 C55 -70.9(3) no
C42 O42 C47 C48 -107.9(2) no
C42 O42 C47 C49 126.5(2) no
C42 C41 O45 C45 -58.5(2) no
C42 C41 C53 C54 -173.7(2) no
C42 C43 O43 C47 -40.5(2) no
C42 C43 C44 C45 57.1(2) no
C43 O43 C47 C48 139.4(2) no
C43 O43 C47 C49 -96.0(2) no
C43 C42 O42 C47 -33.3(2) no
C43 C42 C41 C53 -66.6(3) no
C43 C44 O44 C50 -173.0(2) no
C43 C44 C45 C46 179.3(2) no
C44 O44 C50 C51 -72.5(3) no
C44 O44 C50 C52 165.8(2) no
C44 C43 O43 C47 -159.1(2) no
C45 O45 C41 C53 67.8(2) no
C45 C44 O44 C50 -57.5(2) no
C45 C46 O46 C50 56.2(3) no
C46 O46 C50 C51 72.7(3) no
C46 O46 C50 C52 -166.2(2) no
C53 C54 C55 C63 172.6(2) no
C54 C55 N56 C57 168.3(2) no
C54 C55 C63 C64 -80.0(3) no
C55 C63 C64 C65 170.3(2) no
C57 O58 C59 C60 62.4(3) no
C57 O58 C59 C61 179.3(2) no
C57 O58 C59 C62 -62.1(3) no
C57 N56 C55 C63 -68.4(3) no
C63 C64 C65 C66 -82.9(2) no
C63 C64 C65 C74 163.2(2) no
C64 C65 C66 C67 -47.4(3) no
C64 C65 C66 C70 80.7(2) no
C64 C65 C66 C71 -152.7(2) no
C64 C65 C74 C69 117.5(2) no
C65 O65 Si2 C75 -141.6(2) no
C65 O65 Si2 C76 -20.8(2) no
C65 O65 Si2 C77 101.8(2) no
C65 C66 C67 C68 -69.7(2) no
C65 C66 C71 C69 54.1(2) no
C65 C66 C71 C72 -66.4(2) no
C65 C66 C71 C73 171.2(2) no
C65 C74 C69 C68 -70.2(2) no
C65 C74 C69 C71 37.7(2) no
C66 C65 C74 C69 -2.3(2) no
C66 C67 C68 C69 -3.0(3) no
C66 C71 C69 C68 55.0(2) no
C66 C71 C69 C74 -55.3(2) no
C67 C66 C65 C74 72.5(2) no
C67 C66 C71 C69 -55.9(2) no
C67 C66 C71 C72 -176.4(2) no
C67 C66 C71 C73 61.2(2) no
C67 C68 C69 C71 -33.8(2) no
C67 C68 C69 C74 73.6(2) no
C68 C67 C66 C70 161.2(2) no
C68 C67 C66 C71 37.4(2) no
C68 C69 C71 C72 175.1(2) no
C68 C69 C71 C73 -62.9(2) no
C69 C71 C66 C70 -178.9(2) no
C70 C66 C65 C74 -159.4(2) no
C70 C66 C71 C72 60.6(3) no
C70 C66 C71 C73 -61.8(3) no
C71 C66 C65 C74 -32.7(2) no
C72 C71 C69 C74 64.8(2) no
C73 C71 C69 C74 -173.2(2) no
